data_1100261
loop_
_publ_author_name
'Gr\"ob, Thorsten'
'M\"uller, Christoph'
'Massa, W.'
'Miekisch, Thomas'
'Seybert, Gert'
'Harms, Klaus'
'Dehnicke, Kurt'

_publ_section_title
;
 Die Kristallstrukturen der Phosphanimin-Komplexe [NaI(HNPPh~3~)~3~]
 und [SrI~2~(HNPPh~3~)~2~(THF)~2~] sowie des Natrium-triphenylphosphaniminats
 [NaNPPh~3~]~6~
;
_journal_coden_ASTM ZAACAB
_journal_issue 9
_journal_name_full
;
 Zeitschrift fuer Anorganische und Allgemeine Chemie
;
_journal_page_first 2191
_journal_page_last 2197
_journal_paper_doi 10.1002/1521-3749(200109)627:9<2191::AID-ZAAC2191>3.0.CO;2-T
_journal_volume 627
_journal_year 2001
_chemical_formula_moiety
;
C108 H90 N6 Na6 P6,C7 H8
;
_chemical_formula_sum 'C115 H98 N6 Na6 P6'
_chemical_name_systematic
;
hexakis((\m~3~-Triphenylphosphineiminato)-sodium) toluene solvate
;
_space_group_IT_number 2
_symmetry_cell_setting triclinic
_symmetry_Int_Tables_number 2
_symmetry_space_group_name_Hall '-P 1'
_symmetry_space_group_name_H-M 'P -1'
_cell_angle_alpha 116.32(1)
_cell_angle_beta 115.358(10)
_cell_angle_gamma 93.585(14)
_cell_formula_units_Z 1
_cell_length_a 14.5708(10)
_cell_length_b 14.8493(14)
_cell_length_c 15.0272(10)
_cell_volume 2502.369
_diffrn_ambient_temperature 213
_exptl_crystal_colour yellow.
_exptl_crystal_density_diffrn 1.253
_exptl_crystal_description irregular
_refine_ls_R_factor_gt 5.2
_refine_ls_wR_factor_gt 5.2
_cod_database_code 1100261

loop_
_symmetry_equiv_pos_site_id
_symmetry_equiv_pos_as_xyz
1 x,y,z
2 -x,-y,-z

loop_
_atom_site_label
_atom_site_type_symbol
_atom_site_fract_x
_atom_site_fract_y
_atom_site_fract_z
P1 P 0.33817(7) 0.07307(7) 0.20240(7)
P2 P 0.06516(7) 0.17454(6) -0.13587(7)
P3 P -0.00663(7) -0.29452(7) -0.25018(7)
Na1 Na 0.1093(1) -0.03590(9) -0.09166(10)
Na2 Na 0.10165(10) -0.10747(10) 0.06553(10)
Na3 Na 0.13016(10) 0.16454(10) 0.11007(10)
N1 N 0.2199(2) 0.0412(2) 0.1134(2)
N2 N 0.0490(2) 0.1063(2) -0.0885(2)
N3 N 0.0121(2) -0.2004(2) -0.1381(2)
C1 C 0.0561(3) -0.3951(3) -0.2384(3)
C2 C 0.3854(3) -0.0347(3) 0.2158(3)
C3 C 0.4367(3) -0.0344(3) 0.3181(3)
H1 H 0.45600 0.02710 0.38810
C4 C 0.1290(3) 0.3168(3) -0.0299(3)
C5 C -0.1431(3) 0.0764(3) -0.3190(3)
H2 H -0.13360 0.01910 -0.30840
C6 C 0.0382(3) -0.2582(3) -0.3296(3)
C7 C -0.0585(3) 0.1699(3) -0.2488(3)
C8 C -0.2133(3) -0.3999(3) -0.3248(4)
H3 H -0.18850 -0.36700 -0.24550
C9 C 0.3818(3) 0.1712(3) 0.3532(3)
C10 C -0.0755(3) 0.2528(3) -0.2672(3)
H4 H -0.01960 0.31660 -0.22230
C11 C 0.1238(4) -0.3762(3) -0.1297(4)
H5 H 0.14100 -0.31040 -0.06470
C12 C 0.1493(3) 0.1447(3) -0.2012(3)
C13 C 0.0729(3) 0.3730(3) 0.0177(3)
H6 H 0.00180 0.33880 -0.00980
C14 C 0.4875(3) 0.2331(3) 0.4368(3)
H7 H 0.54060 0.22770 0.41670
C15 C 0.4212(3) 0.2208(4) 0.1709(4)
H8 H 0.36630 0.24730 0.17800
C16 C -0.0028(4) -0.1851(3) -0.3563(3)
H9 H -0.08170 -0.20560 -0.39390
C17 C 0.2336(3) 0.3691(3) 0.0131(3)
H10 H 0.27340 0.33290 -0.01730
C18 C -0.1744(4) 0.2421(4) -0.3514(4)
H11 H -0.18520 0.29930 -0.36170
C19 C 0.2391(3) 0.1199(3) -0.1471(3)
H12 H 0.25390 0.11940 -0.08000
C20 C 0.3599(4) -0.1258(3) 0.1150(4)
H13 H 0.32420 -0.12870 0.04440
C21 C -0.1844(3) -0.4312(3) -0.4794(3)
H14 H -0.14040 -0.41850 -0.50630
C22 C 0.4598(3) -0.1232(3) 0.3184(4)
H15 H 0.49290 -0.12210 0.38820
C23 C 0.2807(3) 0.4752(3) 0.1012(4)
H16 H 0.35220 0.50990 0.13040
C24 C 0.4353(3) -0.2113(3) 0.2191(4)
H17 H 0.45170 -0.27140 0.21970
C25 C 0.4347(3) 0.1335(3) 0.1812(3)
C26 C -0.2404(3) 0.0655(4) -0.4036(4)
H18 H -0.29590 0.00110 -0.45050
C27 C -0.1452(3) -0.3806(3) -0.3611(3)
C28 C 0.3056(3) 0.1818(3) 0.3856(3)
H19 H 0.23370 0.14100 0.33010
C29 C 0.5655(4) 0.2309(5) 0.1382(4)
H20 H 0.60940 0.26340 0.12270
C30 C -0.2876(4) -0.5000(4) -0.5576(4)
H21 H -0.31250 -0.53520 -0.63720
C31 C 0.1199(4) 0.4781(3) 0.1048(3)
H22 H 0.08110 0.51490 0.13640
C32 C -0.3171(4) -0.4669(4) -0.4040(5)
H23 H -0.36270 -0.47810 -0.37820
C33 C 0.2234(4) 0.5287(3) 0.1450(3)
H24 H 0.25490 0.60070 0.20310
C34 C 0.5144(4) 0.3026(3) 0.5494(3)
H25 H 0.58590 0.34410 0.60570
C35 C 0.1268(3) 0.1425(4) -0.3019(3)
H26 H 0.06650 0.15940 -0.33990
C36 C 0.0325(4) -0.4930(3) -0.3303(4)
H27 H -0.01530 -0.50930 -0.40550
C37 C 0.4375(4) 0.3111(3) 0.5793(4)
H28 H 0.45640 0.35830 0.65600
C38 C 0.0771(4) -0.5677(3) -0.3152(4)
H29 H 0.06070 -0.63320 -0.38000
C39 C 0.3861(4) -0.2129(3) 0.1167(4)
H30 H 0.37040 -0.27370 0.04770
C40 C 0.5146(4) 0.0977(4) 0.1692(5)
H31 H 0.52540 0.03840 0.17520
C41 C 0.1941(5) 0.1152(5) -0.3463(5)
H32 H 0.17850 0.11240 -0.41520
C42 C 0.1188(4) -0.2864(4) -0.3511(4)
H33 H 0.14770 -0.33530 -0.33370
C43 C 0.1572(5) -0.2426(5) -0.3986(5)
H34 H 0.21220 -0.26140 -0.41260
C44 C 0.0349(5) -0.1432(3) -0.4043(4)
H35 H 0.00580 -0.09500 -0.42290
C45 C 0.1140(5) -0.1716(4) -0.4247(4)
H36 H 0.13950 -0.14240 -0.45710
C46 C -0.2563(3) 0.1488(4) -0.4194(4)
H37 H -0.32290 0.14190 -0.47650
C47 C 0.3334(4) 0.2515(3) 0.4982(4)
H38 H 0.28080 0.25780 0.51890
C48 C 0.3070(4) 0.0960(4) -0.1892(5)
H39 H 0.36900 0.08230 -0.14930
C49 C 0.1672(5) -0.4526(4) -0.1142(5)
H40 H 0.21210 -0.43850 -0.03930
C50 C 0.1447(4) -0.5478(4) -0.2075(5)
H41 H 0.17540 -0.59890 -0.19750
C51 C 0.4868(4) 0.2691(4) 0.1503(4)
H42 H 0.47710 0.32880 0.14470
C52 C 0.5811(5) 0.1467(5) 0.1483(6)
H43 H 0.63650 0.12100 0.14120
C53 C 0.2844(4) 0.0921(4) -0.2891(5)
H44 H 0.32970 0.07380 -0.31920
C54 C -0.3536(4) -0.5170(4) -0.5199(5)
H45 H -0.42400 -0.56290 -0.57350
C55 C 0.5206(5) 0.5989(5) 0.0211(7)
H46 H 0.53560 0.66850 0.03670
C56 C 0.5769(5) 0.5800(5) 0.1077(6)
H47? H 0.63160 0.63150 0.18270
C57 C 0.6582(13) 0.6527(13) 0.2213(13)
H48 H 0.67020 0.72220 0.23270
H49 H 0.72270 0.63380 0.23560
H50 H 0.63740 0.65180 0.27360
H51? H 0.68330 0.61640 0.26190
H52? H 0.63080 0.70480 0.25900
H53? H 0.71620 0.68680 0.22100
C58 C 0.4448(5) 0.5211(6) -0.0848(7)
H54 H 0.40790 0.53640 -0.14420
C59? C 0.371(4) 0.508(5) -0.198(3)
H55? H 0.32840 0.43520 -0.25240
H56? H 0.41160 0.52960 -0.22520
H57? H 0.32510 0.55090 -0.18930
H58? H 0.38170 0.57530 -0.19220
H59? H 0.29850 0.48080 -0.21940
H60? H 0.38490 0.45960 -0.25530
Na2A Na -0.10165(10) 0.10747(10) -0.06553(10)
N1A N -0.2199(2) -0.0412(2) -0.1134(2)
P1A P -0.33817(7) -0.07307(7) -0.20240(7)
C2A C -0.3854(3) 0.0347(3) -0.2158(3)
C3A C -0.4367(3) 0.0344(3) -0.3181(3)
H1A H -0.45600 -0.02710 -0.38810
C22A C -0.4598(3) 0.1232(3) -0.3184(4)
H15A H -0.49290 0.12210 -0.38820
C24A C -0.4353(3) 0.2113(3) -0.2191(4)
H17A H -0.45170 0.27140 -0.21970
C39A C -0.3861(4) 0.2129(3) -0.1167(4)
C20A C -0.3599(4) 0.1258(3) -0.1150(4)
H13A H -0.32420 0.12870 -0.04440
H30A H -0.37040 0.27370 -0.04770
C9A C -0.3818(3) -0.1712(3) -0.3532(3)
C14A C -0.4875(3) -0.2331(3) -0.4368(3)
H7A H -0.54060 -0.22770 -0.41670
C34A C -0.5144(4) -0.3026(3) -0.5494(3)
H25A H -0.58590 -0.34410 -0.60570
C37A C -0.4375(4) -0.3111(3) -0.5793(4)
H28A H -0.45640 -0.35830 -0.65600
C47A C -0.3334(4) -0.2515(3) -0.4982(4)
C28A C -0.3056(3) -0.1818(3) -0.3856(3)
H19A H -0.23370 -0.14100 -0.33010
H38A H -0.28080 -0.25780 -0.51890
C25A C -0.4347(3) -0.1335(3) -0.1812(3)
C15A C -0.4212(3) -0.2208(4) -0.1709(4)
H8A H -0.36630 -0.24730 -0.17800
C51A C -0.4868(4) -0.2691(4) -0.1503(4)
C29A C -0.5655(4) -0.2309(5) -0.1382(4)
H20A H -0.60940 -0.26340 -0.12270
C52A C -0.5811(5) -0.1467(5) -0.1483(6)
C40A C -0.5146(4) -0.0977(4) -0.1692(5)
H31A H -0.52540 -0.03840 -0.17520
H43A H -0.63650 -0.12100 -0.14120
H42A H -0.47710 -0.32880 -0.14470
Na1A Na -0.1093(1) 0.03590(9) 0.09166(10)
N2A N -0.0490(2) -0.1063(2) 0.0885(2)
P2A P -0.06516(7) -0.17454(6) 0.13587(7)
C4A C -0.1290(3) -0.3168(3) 0.0299(3)
C13A C -0.0729(3) -0.3730(3) -0.0177(3)
H6A H -0.00180 -0.33880 0.00980
C31A C -0.1199(4) -0.4781(3) -0.1048(3)
H22A H -0.08110 -0.51490 -0.13640
C33A C -0.2234(4) -0.5287(3) -0.1450(3)
C23A C -0.2807(3) -0.4752(3) -0.1012(4)
C17A C -0.2336(3) -0.3691(3) -0.0131(3)
H10A H -0.27340 -0.33290 0.01730
H16A H -0.35220 -0.50990 -0.13040
H24A H -0.25490 -0.60070 -0.20310
C7A C 0.0585(3) -0.1699(3) 0.2488(3)
C5A C 0.1431(3) -0.0764(3) 0.3190(3)
H2A H 0.13360 -0.01910 0.30840
C26A C 0.2404(3) -0.0655(4) 0.4036(4)
H18A H 0.29590 -0.00110 0.45050
C46A C 0.2563(3) -0.1488(4) 0.4194(4)
C18A C 0.1744(4) -0.2421(4) 0.3514(4)
C10A C 0.0755(3) -0.2528(3) 0.2672(3)
H4A H 0.01960 -0.31660 0.22230
H11A H 0.18520 -0.29930 0.36170
H37A H 0.32290 -0.14190 0.47650
C12A C -0.1493(3) -0.1447(3) 0.2012(3)
C19A C -0.2391(3) -0.1199(3) 0.1471(3)
H12A H -0.25390 -0.11940 0.08000
C48A C -0.3070(4) -0.0960(4) 0.1892(5)
H39A H -0.36900 -0.08230 0.14930
C53A C -0.2844(4) -0.0921(4) 0.2891(5)
C41A C -0.1941(5) -0.1152(5) 0.3463(5)
C35A C -0.1268(3) -0.1425(4) 0.3019(3)
H26A H -0.06650 -0.15940 0.33990
H32A H -0.17850 -0.11240 0.41520
H44A H -0.32970 -0.07380 0.31920
N3A N -0.0121(2) 0.2004(2) 0.1381(2)
P3A P 0.00663(7) 0.29452(7) 0.25018(7)
C1A C -0.0561(3) 0.3951(3) 0.2384(3)
C11A C -0.1238(4) 0.3762(3) 0.1297(4)
H5A H -0.14100 0.31040 0.06470
C49A C -0.1672(5) 0.4526(4) 0.1142(5)
H40A H -0.21210 0.43850 0.03930
C50A C -0.1447(4) 0.5478(4) 0.2075(5)
C38A C -0.0771(4) 0.5677(3) 0.3152(4)
C36A C -0.0325(4) 0.4930(3) 0.3303(4)
H27A H 0.01530 0.50930 0.40550
H29A H -0.06070 0.63320 0.38000
H41A H -0.17540 0.59890 0.19750
C6A C -0.0382(3) 0.2582(3) 0.3296(3)
C16A C 0.0028(4) 0.1851(3) 0.3563(3)
H9A H 0.08170 0.20560 0.39390
C44A C -0.0349(5) 0.1432(3) 0.4043(4)
H35A H -0.00580 0.09500 0.42290
C45A C -0.1140(5) 0.1716(4) 0.4247(4)
C43A C -0.1572(5) 0.2426(5) 0.3986(5)
C42A C -0.1188(4) 0.2864(4) 0.3511(4)
H33A H -0.14770 0.33530 0.33370
H34A H -0.21220 0.26140 0.41260
H36A H -0.13950 0.14240 0.45710
C27A C 0.1452(3) 0.3806(3) 0.3611(3)
C8A C 0.2133(3) 0.3999(3) 0.3248(4)
H3A H 0.18850 0.36700 0.24550
C32A C 0.3171(4) 0.4669(4) 0.4040(5)
H23A H 0.36270 0.47810 0.37820
C54A C 0.3536(4) 0.5170(4) 0.5199(5)
C30A C 0.2876(4) 0.5000(4) 0.5576(4)
C21A C 0.1844(3) 0.4312(3) 0.4794(3)
H14A H 0.14040 0.41850 0.50630
H21A H 0.31250 0.53520 0.63720
H45A H 0.42400 0.56290 0.57350
Na3A Na -0.13016(10) -0.16454(10) -0.11007(10)
C58A* C 0.5552(5) 0.4789(6) 0.0848(7)
C55A* C 0.4794(5) 0.4011(5) -0.0211(7)
H46A* H 0.46440 0.33150 -0.03670
C56A* C 0.4231(5) 0.4200(5) -0.1077(6)
C57A* C 0.3418(13) 0.3473(13) -0.2213(13)
H48A* H 0.32980 0.27780 -0.23270
H49A* H 0.27730 0.36620 -0.23560
H50A* H 0.36260 0.34820 -0.27360
H54A* H 0.59210 0.46360 0.14420

loop_
_atom_type_symbol
_atom_type_radius_bond
C 0.68
H 0.23
N 0.68
Na 1.24
P 1.05
